data_7055949
loop_
_publ_author_name
'Bolotin, Dmitrii S.'
'Il'in, Mikhail V.'
'Novikov, Alexander S.'
'Bokach, Nadezhda A.'
'Suslonov, Vitalii V.'
'Kukushkin, Vadim Yu.'

_publ_section_title
;
 Trinuclear (aminonitrone)ZnII complexes as key intermediates in
 zinc(ii)-mediated generation of 1,2,4-oxadiazoles from amidoximes and
 nitriles
;
_journal_issue 5
_journal_name_full 'New J. Chem.'
_journal_page_first 1940
_journal_paper_doi 10.1039/C6NJ03508F
_journal_volume 41
_journal_year 2017
_chemical_formula_moiety 'C F3 O3 S, C8 H19 N4 O'
_chemical_formula_sum 'C9 H19 F3 N4 O4 S'
_chemical_formula_weight 336.34
_space_group_crystal_system monoclinic
_space_group_IT_number 14
_space_group_name_Hall '-P 2ybc'
_space_group_name_H-M_alt 'P 1 21/c 1'
_symmetry_space_group_name_Hall '-P 2ybc'
_symmetry_space_group_name_H-M 'P 1 21/c 1'
_atom_sites_solution_hydrogens geom
_atom_sites_solution_primary iterative
_atom_sites_solution_secondary difmap
_audit_creation_date 2016-09-12
_audit_creation_method
;
Olex2 1.2
(compiled 2016.08.25 svn.r3337 for OlexSys, GUI svn.r5221)
;
_audit_update_record
;
2016-09-12 deposited with the CCDC.
2017-01-16 downloaded from the CCDC.
;
_cell_angle_alpha 90
_cell_angle_beta 103.177(11)
_cell_angle_gamma 90
_cell_formula_units_Z 4
_cell_length_a 11.8893(13)
_cell_length_b 18.4419(14)
_cell_length_c 7.2746(7)
_cell_measurement_reflns_used 1856
_cell_measurement_temperature 100(2)
_cell_measurement_theta_max 29.0670
_cell_measurement_theta_min 3.1890
_cell_volume 1553.0(3)
_computing_cell_refinement
;
CrysAlisPro, Agilent Technologies,
Version 1.171.36.32 (release 02-08-2013 CrysAlis171 .NET)
(compiled Aug  2 2013,16:46:58)
;
_computing_data_collection
;
CrysAlisPro, Agilent Technologies,
Version 1.171.36.32 (release 02-08-2013 CrysAlis171 .NET)
(compiled Aug  2 2013,16:46:58)
;
_computing_data_reduction
;
CrysAlisPro, Agilent Technologies,
Version 1.171.36.32 (release 02-08-2013 CrysAlis171 .NET)
(compiled Aug  2 2013,16:46:58)
;
_computing_molecular_graphics 'Olex2 (Dolomanov et al., 2009)'
_computing_publication_material 'Olex2 (Dolomanov et al., 2009)'
_computing_structure_refinement 'ShelXL (Sheldrick, 2015)'
_computing_structure_solution
;
Superflip (Palatinus & Chapuis, 2007;Palatinus & van der Lee, 2008;
Palatinus et al., 2012)
;
_diffrn_ambient_temperature 100(2)
_diffrn_detector_area_resol_mean 16.2096
_diffrn_measured_fraction_theta_full 0.999
_diffrn_measured_fraction_theta_max 0.999
_diffrn_measurement_details
;
#__ type_ start__ end____ width___ exp.time_
  1 omega  -96.00  -40.00   1.0000   70.0000
omega____ theta____ kappa____ phi______ frames
    -      -20.5643 -178.0000  -60.0000 56

#__ type_ start__ end____ width___ exp.time_
  2 omega  -88.00    1.00   1.0000   70.0000
omega____ theta____ kappa____ phi______ frames
    -      -20.5643  -57.0000  120.0000 89

#__ type_ start__ end____ width___ exp.time_
  3 omega  -89.00  -45.00   1.0000   70.0000
omega____ theta____ kappa____ phi______ frames
    -      -20.5643 -178.0000 -150.0000 44

#__ type_ start__ end____ width___ exp.time_
  4 omega   12.00   58.00   1.0000   70.0000
omega____ theta____ kappa____ phi______ frames
    -       21.5018  -19.0000  120.0000 46

#__ type_ start__ end____ width___ exp.time_
  5 omega  -24.00    1.00   1.0000   70.0000
omega____ theta____ kappa____ phi______ frames
    -      -20.5643  -99.0000  -90.0000 25
;
_diffrn_measurement_device_type 'Xcalibur, Eos'
_diffrn_measurement_method '\w scans'
_diffrn_orient_matrix_UB_11 0.0434001000
_diffrn_orient_matrix_UB_12 -0.0251394000
_diffrn_orient_matrix_UB_13 -0.0101683000
_diffrn_orient_matrix_UB_21 -0.0402615000
_diffrn_orient_matrix_UB_22 -0.0178745000
_diffrn_orient_matrix_UB_23 -0.0726744000
_diffrn_orient_matrix_UB_31 0.0160003000
_diffrn_orient_matrix_UB_32 0.0229035000
_diffrn_orient_matrix_UB_33 -0.0681494000
_diffrn_radiation_monochromator graphite
_diffrn_radiation_type MoK\a
_diffrn_radiation_wavelength 0.71073
_diffrn_reflns_av_R_equivalents 0.0336
_diffrn_reflns_av_unetI/netI 0.0539
_diffrn_reflns_Laue_measured_fraction_full 0.999
_diffrn_reflns_Laue_measured_fraction_max 0.999
_diffrn_reflns_limit_h_max 15
_diffrn_reflns_limit_h_min -14
_diffrn_reflns_limit_k_max 23
_diffrn_reflns_limit_k_min -23
_diffrn_reflns_limit_l_max 8
_diffrn_reflns_limit_l_min -9
_diffrn_reflns_number 7523
_diffrn_reflns_point_group_measured_fraction_full 0.999
_diffrn_reflns_point_group_measured_fraction_max 0.999
_diffrn_reflns_theta_full 25.242
_diffrn_reflns_theta_max 27.499
_diffrn_reflns_theta_min 2.824
_diffrn_source 'Enhance (Mo) X-ray Source'
_exptl_absorpt_coefficient_mu 0.260
_exptl_absorpt_correction_T_max 1.00000
_exptl_absorpt_correction_T_min 0.39694
_exptl_absorpt_correction_type multi-scan
_exptl_absorpt_process_details
;
CrysAlisPro, Agilent Technologies,
Version 1.171.36.32 (release 02-08-2013 CrysAlis171 .NET)
(compiled Aug  2 2013,16:46:58)
Empirical absorption correction using spherical harmonics,
 implemented in SCALE3 ABSPACK scaling algorithm.
;
_exptl_crystal_colour 'clear colourless'
_exptl_crystal_colour_lustre clear
_exptl_crystal_colour_primary colourless
_exptl_crystal_density_diffrn 1.438
_exptl_crystal_description prism
_exptl_crystal_F_000 704
_exptl_crystal_size_max 0.2
_exptl_crystal_size_mid 0.2
_exptl_crystal_size_min 0.2
_refine_diff_density_max 0.458
_refine_diff_density_min -0.282
_refine_diff_density_rms 0.062
_refine_ls_extinction_method none
_refine_ls_goodness_of_fit_ref 1.055
_refine_ls_hydrogen_treatment constr
_refine_ls_matrix_type full
_refine_ls_number_parameters 195
_refine_ls_number_reflns 3561
_refine_ls_number_restraints 0
_refine_ls_restrained_S_all 1.055
_refine_ls_R_factor_all 0.0740
_refine_ls_R_factor_gt 0.0494
_refine_ls_shift/su_max 0.000
_refine_ls_shift/su_mean 0.000
_refine_ls_structure_factor_coef Fsqd
_refine_ls_weighting_details 'w=1/[\s^2^(Fo^2^)+(0.0539P)^2^+0.2474P] where P=(Fo^2^+2Fc^2^)/3'
_refine_ls_weighting_scheme calc
_refine_ls_wR_factor_gt 0.1108
_refine_ls_wR_factor_ref 0.1229
_reflns_Friedel_coverage 0.000
_reflns_number_gt 2644
_reflns_number_total 3561
_reflns_threshold_expression 'I > 2\s(I)'
_cod_data_source_file c6nj03508f2.cif
_cod_data_source_block 5d_OTf
_cod_depositor_comments 'Adding full bibliography for 7055945--7055952.cif.'
_cod_database_code 7055949
_chemical_oxdiff_formula 'zn1 s2 f6 c16 H22 O6 n8'
_shelx_space_group_comment
;
The symmetry employed for this shelxl refinement is uniquely defined
by the following loop, which should always be used as a source of
symmetry information in preference to the above space-group names.
They are only intended as comments.
;
_reflns_odcompleteness_completeness 99.87
_reflns_odcompleteness_iscentric 1
_reflns_odcompleteness_theta 27.50
_olex2_refinement_description
;
1. Fixed Uiso
 At 1.2 times of:
  All N(H,H) groups
 At 1.5 times of:
  All C(H,H,H) groups
2.a X=CH2 refined with riding coordinates:
 N3(H3A,H3B), N2(H2A,H2B)
2.b Idealised Me refined as rotating group:
 C4(H4A,H4B,H4C), C3(H3C,H3D,H3E), C7(H7A,H7B,H7C), C6(H6A,H6B,H6C), C8(H8A,
 H8B,H8C)
;
_shelx_shelxl_version_number 2014/7
_olex2_submission_special_instructions 'No special instructions were received'

loop_
_space_group_symop_operation_xyz
'x, y, z'
'-x, y+1/2, -z+1/2'
'-x, -y, -z'
'x, -y-1/2, z-1/2'

loop_
_atom_site_label
_atom_site_type_symbol
_atom_site_fract_x
_atom_site_fract_y
_atom_site_fract_z
_atom_site_U_iso_or_equiv
_atom_site_adp_type
_atom_site_occupancy
_atom_site_site_symmetry_order
_atom_site_calc_flag
_atom_site_refinement_flags_posn
S1 S 0.18557(5) 0.56824(3) 0.47581(8) 0.02410(16) Uani 1 1 d .
F1 F 0.40664(11) 0.59817(8) 0.54956(19) 0.0346(3) Uani 1 1 d .
O2 O 0.20463(15) 0.51472(9) 0.3416(2) 0.0370(4) Uani 1 1 d .
F3 F 0.29886(12) 0.68557(8) 0.6057(2) 0.0398(4) Uani 1 1 d .
F2 F 0.30434(12) 0.65956(9) 0.3194(2) 0.0429(4) Uani 1 1 d .
O4 O 0.08490(14) 0.61295(9) 0.4119(3) 0.0367(4) Uani 1 1 d .
O1 O 0.11762(12) 0.25575(8) 0.7551(2) 0.0235(3) Uani 1 1 d .
O3 O 0.20339(15) 0.54282(9) 0.6673(2) 0.0359(4) Uani 1 1 d .
N4 N 0.00764(15) 0.16078(9) 0.6316(3) 0.0217(4) Uani 1 1 d .
N1 N 0.23798(16) 0.27415(10) 0.8520(3) 0.0247(4) Uani 1 1 d .
N3 N 0.18936(16) 0.14112(10) 0.8214(3) 0.0251(4) Uani 1 1 d .
H3A H 0.1815 0.0938 0.8094 0.030 Uiso 1 1 calc R
H3B H 0.2534 0.1596 0.8903 0.030 Uiso 1 1 calc R
N2 N 0.16728(16) 0.39100(10) 0.7666(3) 0.0255(4) Uani 1 1 d .
H2A H 0.0966 0.3755 0.7190 0.031 Uiso 1 1 calc R
H2B H 0.1831 0.4376 0.7649 0.031 Uiso 1 1 calc R
C9 C 0.30530(19) 0.63108(13) 0.4879(3) 0.0260(5) Uani 1 1 d .
C2 C 0.10529(18) 0.18419(11) 0.7362(3) 0.0199(4) Uani 1 1 d .
C1 C 0.25064(18) 0.34373(11) 0.8414(3) 0.0200(4) Uani 1 1 d .
C5 C 0.37364(18) 0.37193(12) 0.9149(3) 0.0224(5) Uani 1 1 d .
C4 C -0.0109(2) 0.08289(11) 0.5992(3) 0.0248(5) Uani 1 1 d .
H4A H -0.0144 0.0591 0.7182 0.037 Uiso 1 1 calc GR
H4B H 0.0531 0.0625 0.5516 0.037 Uiso 1 1 calc GR
H4C H -0.0836 0.0750 0.5063 0.037 Uiso 1 1 calc GR
C3 C -0.0876(2) 0.20884(13) 0.5450(4) 0.0328(6) Uani 1 1 d .
H3C H -0.0655 0.2593 0.5771 0.049 Uiso 1 1 calc GR
H3D H -0.1561 0.1966 0.5922 0.049 Uiso 1 1 calc GR
H3E H -0.1050 0.2028 0.4075 0.049 Uiso 1 1 calc GR
C7 C 0.4203(2) 0.39345(13) 0.7415(3) 0.0273(5) Uani 1 1 d .
H7A H 0.3711 0.4312 0.6701 0.041 Uiso 1 1 calc GR
H7B H 0.4203 0.3509 0.6608 0.041 Uiso 1 1 calc GR
H7C H 0.4994 0.4119 0.7834 0.041 Uiso 1 1 calc GR
C6 C 0.3737(2) 0.43840(12) 1.0415(3) 0.0277(5) Uani 1 1 d .
H6A H 0.3388 0.4255 1.1468 0.042 Uiso 1 1 calc GR
H6B H 0.3291 0.4775 0.9677 0.042 Uiso 1 1 calc GR
H6C H 0.4534 0.4547 1.0909 0.042 Uiso 1 1 calc GR
C8 C 0.4521(2) 0.31358(13) 1.0263(3) 0.0320(6) Uani 1 1 d .
H8A H 0.4552 0.2718 0.9443 0.048 Uiso 1 1 calc GR
H8B H 0.4213 0.2982 1.1342 0.048 Uiso 1 1 calc GR
H8C H 0.5300 0.3333 1.0719 0.048 Uiso 1 1 calc GR

loop_
_atom_site_aniso_label
_atom_site_aniso_U_11
_atom_site_aniso_U_22
_atom_site_aniso_U_33
_atom_site_aniso_U_23
_atom_site_aniso_U_13
_atom_site_aniso_U_12
S1 0.0244(3) 0.0114(2) 0.0361(3) 0.0005(2) 0.0059(2) -0.0007(2)
F1 0.0232(7) 0.0375(8) 0.0412(8) 0.0066(7) 0.0036(6) 0.0035(6)
O2 0.0463(11) 0.0195(8) 0.0421(10) -0.0103(8) 0.0039(8) 0.0000(8)
F3 0.0397(8) 0.0227(7) 0.0518(9) -0.0101(7) 0.0001(7) -0.0035(6)
F2 0.0410(9) 0.0452(10) 0.0421(9) 0.0231(8) 0.0084(7) -0.0042(7)
O4 0.0217(8) 0.0204(8) 0.0647(12) 0.0021(8) 0.0030(8) 0.0011(7)
O1 0.0247(8) 0.0121(7) 0.0313(8) -0.0028(7) 0.0013(7) -0.0024(6)
O3 0.0421(10) 0.0265(9) 0.0431(10) 0.0108(8) 0.0180(8) 0.0018(8)
N4 0.0247(10) 0.0127(9) 0.0272(9) -0.0018(8) 0.0047(8) -0.0015(7)
N1 0.0222(10) 0.0185(10) 0.0303(10) -0.0013(8) -0.0001(8) -0.0025(8)
N3 0.0270(10) 0.0138(9) 0.0317(10) 0.0020(8) 0.0004(8) -0.0029(8)
N2 0.0267(10) 0.0147(9) 0.0348(11) 0.0004(8) 0.0066(8) -0.0014(8)
C9 0.0249(12) 0.0225(12) 0.0288(12) 0.0035(10) 0.0028(10) 0.0007(9)
C2 0.0269(11) 0.0146(10) 0.0202(10) -0.0015(9) 0.0096(9) -0.0023(9)
C1 0.0264(11) 0.0164(10) 0.0176(10) -0.0019(9) 0.0061(9) -0.0006(9)
C5 0.0240(11) 0.0179(11) 0.0255(11) -0.0029(9) 0.0059(9) -0.0021(9)
C4 0.0322(12) 0.0126(10) 0.0289(12) -0.0017(9) 0.0055(10) -0.0046(9)
C3 0.0265(12) 0.0204(12) 0.0461(15) -0.0070(11) -0.0025(11) 0.0016(10)
C7 0.0277(12) 0.0249(12) 0.0300(12) -0.0039(10) 0.0081(10) -0.0031(10)
C6 0.0330(13) 0.0225(12) 0.0285(12) -0.0040(10) 0.0086(10) -0.0073(10)
C8 0.0306(13) 0.0243(12) 0.0356(13) 0.0004(11) -0.0042(11) -0.0034(10)

loop_
_atom_type_symbol
_atom_type_description
_atom_type_scat_dispersion_real
_atom_type_scat_dispersion_imag
_atom_type_scat_source
C C 0.0033 0.0016 'International Tables Vol C Tables 4.2.6.8 and 6.1.1.4'
H H 0.0000 0.0000 'International Tables Vol C Tables 4.2.6.8 and 6.1.1.4'
F F 0.0171 0.0103 'International Tables Vol C Tables 4.2.6.8 and 6.1.1.4'
N N 0.0061 0.0033 'International Tables Vol C Tables 4.2.6.8 and 6.1.1.4'
O O 0.0106 0.0060 'International Tables Vol C Tables 4.2.6.8 and 6.1.1.4'
S S 0.1246 0.1234 'International Tables Vol C Tables 4.2.6.8 and 6.1.1.4'

loop_
_geom_angle_atom_site_label_1
_geom_angle_atom_site_label_2
_geom_angle_atom_site_label_3
_geom_angle
O2 S1 C9 103.09(10)
O4 S1 O2 114.86(11)
O4 S1 C9 103.53(10)
O3 S1 O2 114.91(11)
O3 S1 O4 115.29(11)
O3 S1 C9 102.68(11)
C2 O1 N1 110.33(16)
C2 N4 C4 119.88(18)
C2 N4 C3 123.23(18)
C3 N4 C4 116.88(17)
C1 N1 O1 108.10(17)
H3A N3 H3B 120.0
C2 N3 H3A 120.0
C2 N3 H3B 120.0
H2A N2 H2B 120.0
C1 N2 H2A 120.0
C1 N2 H2B 120.0
F1 C9 S1 111.29(16)
F1 C9 F3 107.86(18)
F3 C9 S1 110.57(15)
F2 C9 S1 111.34(16)
F2 C9 F1 107.88(17)
F2 C9 F3 107.75(19)
N4 C2 O1 116.70(19)
N4 C2 N3 123.6(2)
N3 C2 O1 119.72(19)
N1 C1 N2 125.7(2)
N1 C1 C5 115.51(19)
N2 C1 C5 118.75(18)
C1 C5 C7 107.19(17)
C1 C5 C6 110.59(17)
C6 C5 C7 109.55(18)
C8 C5 C1 111.41(18)
C8 C5 C7 108.94(18)
C8 C5 C6 109.11(18)
N4 C4 H4A 109.5
N4 C4 H4B 109.5
N4 C4 H4C 109.5
H4A C4 H4B 109.5
H4A C4 H4C 109.5
H4B C4 H4C 109.5
N4 C3 H3C 109.5
N4 C3 H3D 109.5
N4 C3 H3E 109.5
H3C C3 H3D 109.5
H3C C3 H3E 109.5
H3D C3 H3E 109.5
C5 C7 H7A 109.5
C5 C7 H7B 109.5
C5 C7 H7C 109.5
H7A C7 H7B 109.5
H7A C7 H7C 109.5
H7B C7 H7C 109.5
C5 C6 H6A 109.5
C5 C6 H6B 109.5
C5 C6 H6C 109.5
H6A C6 H6B 109.5
H6A C6 H6C 109.5
H6B C6 H6C 109.5
C5 C8 H8A 109.5
C5 C8 H8B 109.5
C5 C8 H8C 109.5
H8A C8 H8B 109.5
H8A C8 H8C 109.5
H8B C8 H8C 109.5

loop_
_geom_bond_atom_site_label_1
_geom_bond_atom_site_label_2
_geom_bond_distance
S1 O2 1.4419(17)
S1 O4 1.4405(17)
S1 O3 1.4387(17)
S1 C9 1.822(2)
F1 C9 1.332(2)
F3 C9 1.334(3)
F2 C9 1.331(3)
O1 N1 1.483(2)
O1 C2 1.331(3)
N4 C2 1.308(3)
N4 C4 1.464(3)
N4 C3 1.463(3)
N1 C1 1.296(3)
N3 H3A 0.8800
N3 H3B 0.8800
N3 C2 1.316(3)
N2 H2A 0.8800
N2 H2B 0.8800
N2 C1 1.339(3)
C1 C5 1.529(3)
C5 C7 1.542(3)
C5 C6 1.533(3)
C5 C8 1.530(3)
C4 H4A 0.9800
C4 H4B 0.9800
C4 H4C 0.9800
C3 H3C 0.9800
C3 H3D 0.9800
C3 H3E 0.9800
C7 H7A 0.9800
C7 H7B 0.9800
C7 H7C 0.9800
C6 H6A 0.9800
C6 H6B 0.9800
C6 H6C 0.9800
C8 H8A 0.9800
C8 H8B 0.9800
C8 H8C 0.9800
